data_9000336
loop_
_publ_author_name
'Cameron, M.'
'Sueno, S.'
'Prewitt, C. T.'
'Papike, J. J.'

_publ_section_title
;High-temperature crystal chemistry of acmite, diopside, hedenbergite,
 jadeite, spodumene, and ureyite T = 24 C pyroxene
;
_journal_name_full 'American Mineralogist'
_journal_page_first 594
_journal_page_last 618
_journal_volume 58
_journal_year 1973
_chemical_formula_sum 'Ca Fe O6 Si2'
_chemical_name_mineral Hedenbergite
_space_group_crystal_system monoclinic
_space_group_IT_number 15
_space_group_name_Hall '-C 2yc'
_space_group_name_H-M_alt 'C 1 2/c 1'
_symmetry_space_group_name_H-M 'C 1 2/c 1'
_cell_angle_alpha 90
_cell_angle_beta 104.74
_cell_angle_gamma 90
_cell_formula_units_Z 4
_cell_length_a 9.845
_cell_length_b 9.024
_cell_length_c 5.245
_cell_volume 450.638
_database_code_amcsd 0000345
_diffrn_ambient_temperature 297.15
_exptl_crystal_density_diffrn 3.657
_cod_original_formula_sum 'Si2 Fe Ca O6'
_cod_database_code 9000336

loop_
_space_group_symop_id
_space_group_symop_operation_xyz
1 x,y,z
2 1/2+x,1/2+y,z
3 x,-y,1/2+z
4 1/2+x,1/2-y,1/2+z
5 -x,y,1/2-z
6 1/2-x,1/2+y,1/2-z
7 -x,-y,-z
8 1/2-x,1/2-y,-z

loop_
_atom_site_aniso_label
_atom_site_aniso_U_11
_atom_site_aniso_U_22
_atom_site_aniso_U_33
_atom_site_aniso_U_12
_atom_site_aniso_U_13
_atom_site_aniso_U_23
Si 0.00510 0.00479 0.00468 -0.00017 0.00130 -0.00051
Fe1 0.00583 0.00491 0.00572 0.00000 0.00125 0.00000
Ca2 0.00987 0.00705 0.00693 0.00000 0.00015 0.00000
O1 0.00551 0.00916 0.00717 0.00074 0.00108 -0.00016
O2 0.01153 0.00817 0.00954 -0.00283 0.00210 -0.00093
O3 0.00758 0.01015 0.00759 -0.00061 0.00254 -0.00260

loop_
_atom_site_label
_atom_site_fract_x
_atom_site_fract_y
_atom_site_fract_z
Si 0.28780 0.09240 0.23260
Fe1 0.00000 0.90750 0.25000
Ca2 0.00000 0.30030 0.25000
O1 0.11970 0.09040 0.15250
O2 0.36270 0.24610 0.32280
O3 0.35020 0.01980 0.99320

loop_
_cod_related_entry_id
_cod_related_entry_database
_cod_related_entry_code
1 AMCSD 0000345
